data_7719982
loop_
_publ_author_name
'Wang, Quan Quan'
'Ren, Rong-Xian'
'Gong, Rui Jie'
'Zhao, Shao Da'
'Yan, Pinfang'
'Xu, Yan'

_publ_section_title
;
 Polyoxometalate-based Catalysts for Visible-Light Driven Hydrolytic
 Hydrogen Production: Coordinatively Unsaturated Cu-based Active Sites
 Enhance Performance
;
_journal_name_full 'Dalton Transactions'
_journal_paper_doi 10.1039/D5DT02675J
_journal_year 2026
_chemical_formula_sum 'C144 H162 Cu13 N54 O66 Si W11'
_chemical_formula_weight 6581.73
_space_group_crystal_system trigonal
_space_group_IT_number 148
_space_group_name_Hall '-R 3'
_space_group_name_H-M_alt 'R -3 :H'
_atom_sites_solution_hydrogens geom
_audit_creation_method SHELXL-2018/3
_audit_update_record
;
2025-10-06 deposited with the CCDC.	2025-12-03 downloaded from the CCDC.
;
_cell_angle_alpha 90
_cell_angle_beta 90
_cell_angle_gamma 120
_cell_formula_units_Z 3
_cell_length_a 28.347(3)
_cell_length_b 28.347(3)
_cell_length_c 19.755(5)
_cell_measurement_reflns_used 5129
_cell_measurement_temperature 296(2)
_cell_measurement_theta_max 25.248
_cell_measurement_theta_min 2.239
_cell_volume 13747(4)
_computing_cell_refinement 'SAINT (Bruker, 2005)'
_computing_data_collection 'APEX2 (Bruker, 2005)'
_computing_data_reduction SAINT
_computing_molecular_graphics SHELXTL
_computing_publication_material SHELXTL
_computing_structure_refinement 'SHELXL-2018/3 (Sheldrick, 2018)'
_computing_structure_solution 'SHELXT 2018/2 (Sheldrick, 2018)'
_diffrn_ambient_temperature 296(2)
_diffrn_measured_fraction_theta_full 1.000
_diffrn_measured_fraction_theta_max 1.000
_diffrn_measurement_device_type 'Bruker Apex2 CCD'
_diffrn_measurement_method '\w scans'
_diffrn_radiation_type MoK\a
_diffrn_radiation_wavelength 0.71073
_diffrn_reflns_av_R_equivalents 0.0799
_diffrn_reflns_av_unetI/netI 0.0506
_diffrn_reflns_Laue_measured_fraction_full 1.000
_diffrn_reflns_Laue_measured_fraction_max 1.000
_diffrn_reflns_limit_h_max 33
_diffrn_reflns_limit_h_min -33
_diffrn_reflns_limit_k_max 33
_diffrn_reflns_limit_k_min -33
_diffrn_reflns_limit_l_max 23
_diffrn_reflns_limit_l_min -23
_diffrn_reflns_number 33122
_diffrn_reflns_point_group_measured_fraction_full 1.000
_diffrn_reflns_point_group_measured_fraction_max 1.000
_diffrn_reflns_theta_full 25.024
_diffrn_reflns_theta_max 25.024
_diffrn_reflns_theta_min 1.323
_exptl_absorpt_coefficient_mu 8.450
_exptl_absorpt_correction_T_max 0.430
_exptl_absorpt_correction_T_min 0.406
_exptl_absorpt_correction_type multi-scan
_exptl_crystal_colour green
_exptl_crystal_density_diffrn 2.385
_exptl_crystal_description block
_exptl_crystal_F_000 9411
_exptl_crystal_size_max 0.130
_exptl_crystal_size_mid 0.120
_exptl_crystal_size_min 0.120
_refine_diff_density_max 1.020
_refine_diff_density_min -1.176
_refine_diff_density_rms 0.217
_refine_ls_extinction_method none
_refine_ls_goodness_of_fit_ref 1.035
_refine_ls_hydrogen_treatment constr
_refine_ls_matrix_type full
_refine_ls_number_parameters 443
_refine_ls_number_reflns 5380
_refine_ls_number_restraints 32
_refine_ls_restrained_S_all 1.041
_refine_ls_R_factor_all 0.0636
_refine_ls_R_factor_gt 0.0360
_refine_ls_shift/su_max 0.002
_refine_ls_shift/su_mean 0.000
_refine_ls_structure_factor_coef Fsqd
_refine_ls_weighting_details 'w=1/[\s^2^(Fo^2^)+(0.0420P)^2^] where P=(Fo^2^+2Fc^2^)/3'
_refine_ls_weighting_scheme calc
_refine_ls_wR_factor_gt 0.0795
_refine_ls_wR_factor_ref 0.0875
_reflns_Friedel_coverage 0.000
_reflns_number_gt 3951
_reflns_number_total 5380
_reflns_threshold_expression 'I > 2\s(I)'
_cod_data_source_file d5dt02675j2.cif
_cod_data_source_block a02
_cod_database_code 7719982
_shelx_shelxl_version_number 2018/3
_shelx_space_group_comment
;
The symmetry employed for this shelxl refinement is uniquely defined
by the following loop, which should always be used as a source of
symmetry information in preference to the above space-group names.
They are only intended as comments.
;
_shelx_estimated_absorpt_t_min 0.406
_shelx_estimated_absorpt_t_max 0.430
_exptl_absorpt_special_details '(SADABS; Sheldrick, 2003)'

loop_
_space_group_symop_operation_xyz
'x, y, z'
'-y, x-y, z'
'-x+y, -x, z'
'x+2/3, y+1/3, z+1/3'
'-y+2/3, x-y+1/3, z+1/3'
'-x+y+2/3, -x+1/3, z+1/3'
'x+1/3, y+2/3, z+2/3'
'-y+1/3, x-y+2/3, z+2/3'
'-x+y+1/3, -x+2/3, z+2/3'
'-x, -y, -z'
'y, -x+y, -z'
'x-y, x, -z'
'-x+2/3, -y+1/3, -z+1/3'
'y+2/3, -x+y+1/3, -z+1/3'
'x-y+2/3, x+1/3, -z+1/3'
'-x+1/3, -y+2/3, -z+2/3'
'y+1/3, -x+y+2/3, -z+2/3'
'x-y+1/3, x+2/3, -z+2/3'

loop_
_atom_site_label
_atom_site_type_symbol
_atom_site_fract_x
_atom_site_fract_y
_atom_site_fract_z
_atom_site_U_iso_or_equiv
_atom_site_adp_type
_atom_site_occupancy
_atom_site_site_symmetry_order
_atom_site_calc_flag
_atom_site_refinement_flags_posn
_atom_site_refinement_flags_adp
_atom_site_refinement_flags_occupancy
_atom_site_disorder_assembly
_atom_site_disorder_group
W1 W 0.69915(2) 0.41622(2) 0.18797(2) 0.02981(11) Uani 1 1 d . . . . .
W2 W 0.78231(2) 0.46395(2) 0.33152(2) 0.03012(11) Uani 0.8333 1 d . . P . .
Cu3 Cu 0.78231(2) 0.46395(2) 0.33152(2) 0.03012(11) Uani 0.1667 1 d . . P . .
Cu1 Cu 0.76829(4) 0.61707(4) 0.74517(4) 0.0346(2) Uani 1 1 d . . . . .
Cu2 Cu 0.76103(4) 0.57570(4) 0.57552(5) 0.0363(2) Uani 1 1 d . . . . .
Si1 Si 0.666667 0.333333 0.333333 0.0072(8) Uani 1 6 d S T P . .
O1W O 0.7437(2) 0.5218(3) 0.4856(3) 0.0672(19) Uani 1 1 d . . . . .
C7 C 0.7115(3) 0.4532(3) 0.7251(3) 0.041(2) Uani 1 1 d D . . . .
H7A H 0.699567 0.418772 0.743438 0.049 Uiso 1 1 calc R U . . .
C8 C 0.7184(3) 0.4671(3) 0.6581(4) 0.042(2) Uani 1 1 d D . . . .
H8A H 0.711016 0.442889 0.622565 0.050 Uiso 1 1 calc R U . . .
C9 C 0.6391(4) 0.5155(4) 0.5561(4) 0.058(3) Uani 1 1 d . . . . .
H9A H 0.641361 0.483863 0.556398 0.069 Uiso 1 1 calc R U . . .
C10 C 0.5889(4) 0.5107(4) 0.5474(5) 0.063(3) Uani 1 1 d . . . . .
H10A H 0.557914 0.476752 0.541799 0.076 Uiso 1 1 calc R U . . .
C11 C 0.5859(4) 0.5565(4) 0.5473(5) 0.062(3) Uani 1 1 d . . . . .
H11A H 0.552281 0.554322 0.541656 0.074 Uiso 1 1 calc R U . . .
C12 C 0.6322(4) 0.6070(4) 0.5554(4) 0.051(2) Uani 1 1 d . . . . .
H12A H 0.630304 0.638805 0.555746 0.062 Uiso 1 1 calc R U . . .
C13 C 0.6813(3) 0.6084(3) 0.5630(3) 0.0358(19) Uani 1 1 d . . . . .
C14 C 0.7338(3) 0.6582(3) 0.5714(3) 0.0329(18) Uani 1 1 d . . . . .
C15 C 0.7493(3) 0.7124(3) 0.5777(4) 0.043(2) Uani 1 1 d . . . . .
H15A H 0.727216 0.728010 0.576844 0.051 Uiso 1 1 calc R U . . .
C16 C 0.8046(3) 0.7379(3) 0.5855(4) 0.044(2) Uani 1 1 d . . . . .
H16A H 0.827041 0.775328 0.590783 0.052 Uiso 1 1 calc R U . . .
C17 C 0.6435(3) 0.5606(4) 0.7300(4) 0.050(2) Uani 1 1 d . . . . .
H17A H 0.643964 0.527980 0.728540 0.060 Uiso 1 1 calc R U . . .
C18 C 0.5937(4) 0.5585(4) 0.7246(4) 0.056(2) Uani 1 1 d . . . . .
H18A H 0.561521 0.525451 0.719644 0.067 Uiso 1 1 calc R U . . .
C19 C 0.5936(4) 0.6070(4) 0.7268(4) 0.055(2) Uani 1 1 d . . . . .
H19A H 0.560971 0.607210 0.722919 0.066 Uiso 1 1 calc R U . . .
C20 C 0.6416(4) 0.6550(3) 0.7347(4) 0.047(2) Uani 1 1 d . . . . .
H20A H 0.642079 0.688047 0.735827 0.056 Uiso 1 1 calc R U . . .
C21 C 0.6893(3) 0.6532(3) 0.7411(3) 0.0370(19) Uani 1 1 d . . . . .
C22 C 0.7423(3) 0.7016(3) 0.7513(4) 0.0348(18) Uani 1 1 d . . . . .
C23 C 0.7598(4) 0.7562(3) 0.7579(4) 0.047(2) Uani 1 1 d . . . . .
H23A H 0.738864 0.773065 0.758461 0.057 Uiso 1 1 calc R U . . .
C24 C 0.8156(3) 0.7800(3) 0.7633(4) 0.046(2) Uani 1 1 d . . . . .
H24A H 0.839278 0.817239 0.768404 0.055 Uiso 1 1 calc R U . . .
O1 O 0.666667 0.333333 0.4144(7) 0.021(3) Uani 0.5 3 d S T P . .
O2 O 0.6921(4) 0.3953(4) 0.3053(4) 0.027(2) Uani 0.5 1 d . U P . .
O3 O 0.8401(3) 0.5277(3) 0.3322(3) 0.074(2) Uani 1 1 d . . . . .
O4 O 0.7644(2) 0.4571(3) 0.2386(3) 0.072(2) Uani 1 1 d . . . . .
O5 O 0.6648(2) 0.4455(3) 0.2401(3) 0.076(2) Uani 1 1 d . . . . .
O6 O 0.7282(2) 0.3703(2) 0.1635(4) 0.078(2) Uani 1 1 d . . . . .
O7 O 0.7277(2) 0.4821(3) 0.3490(3) 0.075(2) Uani 1 1 d . . . . .
O8 O 0.7144(2) 0.4548(2) 0.1178(2) 0.0491(15) Uani 1 1 d . . . . .
N1 N 0.7450(3) 0.5653(3) 0.8455(3) 0.0403(16) Uani 1 1 d . . . . .
N2 N 0.7417(2) 0.5409(2) 0.7143(3) 0.0341(15) Uani 1 1 d . . . . .
N3 N 0.7372(3) 0.5207(2) 0.6508(3) 0.0373(16) Uani 1 1 d . . . . .
N4 N 0.6845(3) 0.5628(3) 0.5641(3) 0.0375(16) Uani 1 1 d . . . . .
N5 N 0.7774(3) 0.6517(2) 0.5755(3) 0.0353(16) Uani 1 1 d . . . . .
N6 N 0.8225(2) 0.7016(2) 0.5844(3) 0.0340(15) Uani 1 1 d . . . . .
N7 N 0.6904(3) 0.6064(2) 0.7372(3) 0.0379(16) Uani 1 1 d . . . . .
N8 N 0.7855(3) 0.6935(2) 0.7528(3) 0.0361(16) Uani 1 1 d . . . . .
N9 N 0.8309(3) 0.7430(2) 0.7605(3) 0.0366(15) Uani 1 1 d . . . . .
C1 C 0.7511(3) 0.5813(4) 0.9101(4) 0.046(2) Uani 1 1 d . . . . .
H1A H 0.762905 0.617609 0.919788 0.055 Uiso 1 1 calc R U . . .
C2 C 0.7403(3) 0.5452(4) 0.9634(4) 0.053(2) Uani 1 1 d . . . . .
H2A H 0.744092 0.556950 1.008040 0.063 Uiso 1 1 calc R U . . .
C3 C 0.7238(4) 0.4920(5) 0.9485(5) 0.067(3) Uani 1 1 d . . . . .
H3A H 0.717013 0.467124 0.983076 0.080 Uiso 1 1 calc R U . . .
C4 C 0.7175(4) 0.4756(4) 0.8817(4) 0.055(2) Uani 1 1 d . . . . .
H4A H 0.705750 0.439492 0.870661 0.066 Uiso 1 1 calc R U . . .
C5 C 0.7289(3) 0.5137(3) 0.8318(4) 0.0369(19) Uani 1 1 d . . . . .
C6 C 0.7259(3) 0.5003(3) 0.7597(4) 0.0353(18) Uani 1 1 d D . . . .
O2W O 0.8847(6) 0.6168(5) 0.4109(6) 0.203(5) Uani 1 1 d . U . . .
O3W O 0.666667 0.333333 0.6580(13) 0.215(9) Uani 1 3 d S TU P . .
O4W O 0.7539(5) 0.5739(5) 0.2422(7) 0.211(6) Uani 1 1 d . U . . .
O5W O 0.8118(7) 0.6868(7) 1.0372(9) 0.292(8) Uani 1 1 d . U . . .

loop_
_atom_site_aniso_label
_atom_site_aniso_U_11
_atom_site_aniso_U_22
_atom_site_aniso_U_33
_atom_site_aniso_U_23
_atom_site_aniso_U_13
_atom_site_aniso_U_12
W1 0.03050(19) 0.0365(2) 0.02251(17) 0.01271(13) 0.00457(13) 0.01679(15)
W2 0.0296(2) 0.0252(2) 0.0261(2) -0.00297(14) 0.00308(15) 0.00652(16)
Cu3 0.0296(2) 0.0252(2) 0.0261(2) -0.00297(14) 0.00308(15) 0.00652(16)
Cu1 0.0417(6) 0.0268(5) 0.0306(5) -0.0043(4) 0.0000(4) 0.0137(5)
Cu2 0.0406(6) 0.0279(5) 0.0355(5) -0.0031(4) -0.0011(4) 0.0136(5)
Si1 0.0084(12) 0.0084(12) 0.0050(19) 0.000 0.000 0.0042(6)
O1W 0.067(4) 0.083(5) 0.049(4) -0.031(3) -0.007(3) 0.035(4)
C7 0.047(5) 0.032(5) 0.039(5) 0.007(4) 0.005(4) 0.016(4)
C8 0.051(5) 0.024(4) 0.044(5) -0.004(4) 0.002(4) 0.014(4)
C9 0.067(7) 0.048(6) 0.053(6) -0.016(5) -0.016(5) 0.026(6)
C10 0.052(6) 0.050(6) 0.063(7) -0.002(5) -0.008(5) 0.006(5)
C11 0.035(5) 0.076(8) 0.068(7) 0.003(6) -0.004(5) 0.023(6)
C12 0.055(6) 0.058(6) 0.046(5) 0.014(5) 0.009(5) 0.032(5)
C13 0.049(5) 0.043(5) 0.022(4) 0.000(4) -0.002(4) 0.028(4)
C14 0.039(5) 0.038(5) 0.022(4) -0.001(3) 0.001(3) 0.020(4)
C15 0.044(5) 0.039(5) 0.051(5) 0.001(4) 0.004(4) 0.026(4)
C16 0.050(6) 0.032(5) 0.053(5) 0.005(4) 0.012(4) 0.023(4)
C17 0.051(6) 0.046(6) 0.042(5) -0.002(4) -0.009(4) 0.017(5)
C18 0.046(6) 0.050(6) 0.061(6) -0.009(5) -0.010(5) 0.015(5)
C19 0.039(5) 0.064(7) 0.059(6) 0.006(5) 0.001(4) 0.023(5)
C20 0.054(6) 0.044(5) 0.041(5) -0.002(4) 0.002(4) 0.024(5)
C21 0.049(5) 0.039(5) 0.017(4) 0.003(3) 0.005(4) 0.017(4)
C22 0.036(5) 0.033(5) 0.035(4) 0.001(4) 0.005(4) 0.017(4)
C23 0.052(6) 0.049(6) 0.055(6) -0.005(4) 0.006(4) 0.035(5)
C24 0.054(6) 0.035(5) 0.050(5) -0.003(4) 0.003(4) 0.023(5)
O1 0.023(5) 0.023(5) 0.017(8) 0.000 0.000 0.011(3)
O2 0.032(5) 0.034(5) 0.013(4) 0.009(4) 0.009(4) 0.013(4)
O3 0.065(4) 0.056(4) 0.080(5) -0.010(4) 0.027(4) 0.015(4)
O4 0.056(4) 0.149(7) 0.035(3) -0.040(4) -0.018(3) 0.069(5)
O5 0.044(4) 0.156(7) 0.043(4) -0.051(4) -0.022(3) 0.061(4)
O6 0.025(3) 0.029(3) 0.183(8) -0.003(4) 0.000(4) 0.016(3)
O7 0.062(4) 0.161(7) 0.028(3) -0.037(4) -0.017(3) 0.075(5)
O8 0.050(4) 0.072(4) 0.029(3) 0.024(3) 0.006(3) 0.033(3)
N1 0.039(4) 0.054(5) 0.028(4) -0.004(3) -0.001(3) 0.024(4)
N2 0.038(4) 0.030(4) 0.033(4) 0.000(3) 0.001(3) 0.015(3)
N3 0.045(4) 0.035(4) 0.025(3) -0.012(3) -0.003(3) 0.014(3)
N4 0.039(4) 0.037(4) 0.032(4) -0.008(3) -0.006(3) 0.016(3)
N5 0.046(4) 0.033(4) 0.022(3) -0.005(3) -0.001(3) 0.017(3)
N6 0.033(4) 0.025(4) 0.040(4) -0.005(3) 0.000(3) 0.012(3)
N7 0.040(4) 0.029(4) 0.037(4) -0.002(3) -0.003(3) 0.012(3)
N8 0.043(4) 0.031(4) 0.029(3) -0.003(3) 0.001(3) 0.014(3)
N9 0.045(4) 0.022(3) 0.041(4) -0.005(3) -0.001(3) 0.015(3)
C1 0.034(5) 0.061(6) 0.047(5) -0.013(5) -0.003(4) 0.026(5)
C2 0.044(5) 0.095(8) 0.025(5) -0.006(5) -0.004(4) 0.039(6)
C3 0.076(7) 0.093(9) 0.035(6) 0.020(5) 0.014(5) 0.046(7)
C4 0.064(6) 0.049(6) 0.044(6) 0.008(5) 0.003(5) 0.022(5)
C5 0.037(5) 0.033(5) 0.035(5) 0.000(4) -0.001(4) 0.013(4)
C6 0.040(5) 0.036(5) 0.030(4) 0.005(4) 0.004(4) 0.019(4)
O2W 0.280(13) 0.144(9) 0.137(9) 0.005(7) 0.020(9) 0.070(9)
O3W 0.207(11) 0.207(11) 0.232(17) 0.000 0.000 0.104(5)
O4W 0.247(13) 0.148(9) 0.237(12) 0.055(9) 0.058(10) 0.099(9)
O5W 0.300(15) 0.343(16) 0.295(16) -0.047(13) -0.050(12) 0.208(13)

loop_
_atom_type_symbol
_atom_type_description
_atom_type_scat_dispersion_real
_atom_type_scat_dispersion_imag
_atom_type_scat_source
C C 0.0033 0.0016 'International Tables Vol C Tables 4.2.6.8 and 6.1.1.4'
H H 0.0000 0.0000 'International Tables Vol C Tables 4.2.6.8 and 6.1.1.4'
N N 0.0061 0.0033 'International Tables Vol C Tables 4.2.6.8 and 6.1.1.4'
O O 0.0106 0.0060 'International Tables Vol C Tables 4.2.6.8 and 6.1.1.4'
Si Si 0.0817 0.0704 'International Tables Vol C Tables 4.2.6.8 and 6.1.1.4'
Cu Cu 0.3201 1.2651 'International Tables Vol C Tables 4.2.6.8 and 6.1.1.4'
W W -0.8490 6.8722 'International Tables Vol C Tables 4.2.6.8 and 6.1.1.4'

loop_
_geom_angle_atom_site_label_1
_geom_angle_atom_site_label_2
_geom_angle_atom_site_label_3
_geom_angle
_geom_angle_site_symmetry_1
_geom_angle_site_symmetry_3
_geom_angle_publ_flag
O8 W1 O5 100.6(3) . . ?
O8 W1 O6 100.0(3) . 2_655 ?
O5 W1 O6 89.0(3) . 2_655 ?
O8 W1 O4 100.4(3) . . ?
O5 W1 O4 90.2(2) . . ?
O6 W1 O4 159.3(3) 2_655 . ?
O8 W1 O6 100.2(3) . . ?
O5 W1 O6 159.2(3) . . ?
O6 W1 O6 87.4(3) 2_655 . ?
O4 W1 O6 86.0(3) . . ?
O8 W1 O2 158.1(3) . . ?
O5 W1 O2 65.0(3) . . ?
O6 W1 O2 96.3(3) 2_655 . ?
O4 W1 O2 64.8(3) . . ?
O6 W1 O2 95.0(3) . . ?
O8 W1 O1 156.4(3) . 16_655 ?
O5 W1 O1 96.5(3) . 16_655 ?
O6 W1 O1 63.9(3) 2_655 16_655 ?
O4 W1 O1 95.6(3) . 16_655 ?
O6 W1 O1 63.6(3) . 16_655 ?
O2 W1 O1 45.5(4) . 16_655 ?
O3 W2 O4 100.4(3) . . ?
O3 W2 O7 101.0(3) . . ?
O4 W2 O7 89.4(2) . . ?
O3 W2 O7 99.0(3) . 17 ?
O4 W2 O7 89.3(3) . 17 ?
O7 W2 O7 159.8(4) . 17 ?
O3 W2 O5 98.8(3) . 17 ?
O4 W2 O5 160.8(3) . 17 ?
O7 W2 O5 86.5(3) . 17 ?
O7 W2 O5 88.1(2) 17 17 ?
O3 W2 O2 158.4(3) . . ?
O4 W2 O2 65.1(3) . . ?
O7 W2 O2 64.6(3) . . ?
O7 W2 O2 96.8(3) 17 . ?
O5 W2 O2 96.3(3) 17 . ?
O3 W2 O2 154.9(3) . 17 ?
O4 W2 O2 97.8(3) . 17 ?
O7 W2 O2 96.2(3) . 17 ?
O7 W2 O2 64.0(3) 17 17 ?
O5 W2 O2 64.1(3) 17 17 ?
O2 W2 O2 46.7(4) . 17 ?
N8 Cu1 N6 96.9(3) . 13_666 ?
N8 Cu1 N2 164.6(2) . . ?
N6 Cu1 N2 91.2(2) 13_666 . ?
N8 Cu1 N7 80.1(3) . . ?
N6 Cu1 N7 176.1(3) 13_666 . ?
N2 Cu1 N7 91.2(2) . . ?
N8 Cu1 N1 117.2(2) . . ?
N6 Cu1 N1 92.1(2) 13_666 . ?
N2 Cu1 N1 75.3(2) . . ?
N7 Cu1 N1 91.5(2) . . ?
N9 Cu2 N5 97.6(3) 13_666 . ?
N9 Cu2 N3 95.4(3) 13_666 . ?
N5 Cu2 N3 130.8(2) . . ?
N9 Cu2 N4 171.9(3) 13_666 . ?
N5 Cu2 N4 80.9(3) . . ?
N3 Cu2 N4 91.6(3) . . ?
N9 Cu2 O1W 88.1(2) 13_666 . ?
N5 Cu2 O1W 127.0(2) . . ?
N3 Cu2 O1W 100.6(2) . . ?
N4 Cu2 O1W 86.5(2) . . ?
O1 Si1 O1 180.0 . 16_655 ?
O1 Si1 O2 70.1(3) . 18_545 ?
O1 Si1 O2 109.9(3) 16_655 18_545 ?
O1 Si1 O2 109.9(3) . 3_665 ?
O1 Si1 O2 70.1(3) 16_655 3_665 ?
O2 Si1 O2 180.0(7) 18_545 3_665 ?
O1 Si1 O2 109.9(3) . 2_655 ?
O1 Si1 O2 70.1(3) 16_655 2_655 ?
O2 Si1 O2 71.0(3) 18_545 2_655 ?
O2 Si1 O2 109.0(3) 3_665 2_655 ?
O1 Si1 O2 70.1(3) . 17 ?
O1 Si1 O2 109.9(3) 16_655 17 ?
O2 Si1 O2 109.1(3) 18_545 17 ?
O2 Si1 O2 70.9(3) 3_665 17 ?
O2 Si1 O2 180.0 2_655 17 ?
O1 Si1 O2 70.1(3) . 16_655 ?
O1 Si1 O2 109.9(3) 16_655 16_655 ?
O2 Si1 O2 109.1(3) 18_545 16_655 ?
O2 Si1 O2 70.9(3) 3_665 16_655 ?
O2 Si1 O2 71.0(3) 2_655 16_655 ?
O2 Si1 O2 109.0(3) 17 16_655 ?
O1 Si1 O2 109.9(3) . . ?
O1 Si1 O2 70.1(3) 16_655 . ?
O2 Si1 O2 71.0(3) 18_545 . ?
O2 Si1 O2 109.0(3) 3_665 . ?
O2 Si1 O2 109.0(3) 2_655 . ?
O2 Si1 O2 71.0(3) 17 . ?
O2 Si1 O2 180.0 16_655 . ?
C8 C7 C6 105.7(7) . . ?
C8 C7 H7A 127.2 . . ?
C6 C7 H7A 127.2 . . ?
N3 C8 C7 110.5(7) . . ?
N3 C8 H8A 124.8 . . ?
C7 C8 H8A 124.8 . . ?
N4 C9 C10 123.4(9) . . ?
N4 C9 H9A 118.3 . . ?
C10 C9 H9A 118.3 . . ?
C11 C10 C9 118.0(9) . . ?
C11 C10 H10A 121.0 . . ?
C9 C10 H10A 121.0 . . ?
C10 C11 C12 120.8(9) . . ?
C10 C11 H11A 119.6 . . ?
C12 C11 H11A 119.6 . . ?
C13 C12 C11 117.6(9) . . ?
C13 C12 H12A 121.2 . . ?
C11 C12 H12A 121.2 . . ?
N4 C13 C12 121.8(8) . . ?
N4 C13 C14 113.7(7) . . ?
C12 C13 C14 124.4(8) . . ?
N5 C14 C15 110.3(7) . . ?
N5 C14 C13 116.0(7) . . ?
C15 C14 C13 133.8(7) . . ?
C16 C15 C14 104.1(7) . . ?
C16 C15 H15A 128.0 . . ?
C14 C15 H15A 128.0 . . ?
N6 C16 C15 111.1(7) . . ?
N6 C16 H16A 124.4 . . ?
C15 C16 H16A 124.4 . . ?
N7 C17 C18 123.5(8) . . ?
N7 C17 H17A 118.3 . . ?
C18 C17 H17A 118.3 . . ?
C19 C18 C17 117.8(8) . . ?
C19 C18 H18A 121.1 . . ?
C17 C18 H18A 121.1 . . ?
C20 C19 C18 119.8(9) . . ?
C20 C19 H19A 120.1 . . ?
C18 C19 H19A 120.1 . . ?
C19 C20 C21 118.6(8) . . ?
C19 C20 H20A 120.7 . . ?
C21 C20 H20A 120.7 . . ?
N7 C21 C20 122.4(7) . . ?
N7 C21 C22 114.5(7) . . ?
C20 C21 C22 123.1(7) . . ?
N8 C22 C23 110.1(7) . . ?
N8 C22 C21 115.9(7) . . ?
C23 C22 C21 134.0(8) . . ?
C22 C23 C24 103.8(7) . . ?
C22 C23 H23A 128.1 . . ?
C24 C23 H23A 128.1 . . ?
N9 C24 C23 111.1(7) . . ?
N9 C24 H24A 124.5 . . ?
C23 C24 H24A 124.5 . . ?
Si1 O1 W1 121.8(3) . 18_545 ?
Si1 O1 W1 121.8(3) . 17 ?
W1 O1 W1 94.8(4) 18_545 17 ?
Si1 O1 W1 121.8(3) . 16_655 ?
W1 O1 W1 94.8(4) 18_545 16_655 ?
W1 O1 W1 94.8(4) 17 16_655 ?
Si1 O2 W2 121.8(5) . . ?
Si1 O2 W1 122.6(5) . . ?
W2 O2 W1 95.0(3) . . ?
Si1 O2 W2 120.5(4) . 18_545 ?
W2 O2 W2 95.0(3) . 18_545 ?
W1 O2 W2 95.0(3) . 18_545 ?
W2 O4 W1 134.6(4) . . ?
W1 O5 W2 135.5(4) . 18_545 ?
W1 O6 W1 137.4(4) 3_665 . ?
W2 O7 W2 136.3(4) . 18_545 ?
C5 N1 C1 118.9(7) . . ?
C5 N1 Cu1 110.5(5) . . ?
C1 N1 Cu1 130.2(6) . . ?
C6 N2 N3 109.5(6) . . ?
C6 N2 Cu1 120.3(5) . . ?
N3 N2 Cu1 130.1(5) . . ?
C8 N3 N2 106.2(6) . . ?
C8 N3 Cu2 138.3(5) . . ?
N2 N3 Cu2 115.5(4) . . ?
C9 N4 C13 118.3(7) . . ?
C9 N4 Cu2 127.4(6) . . ?
C13 N4 Cu2 114.3(5) . . ?
C14 N5 N6 108.4(6) . . ?
C14 N5 Cu2 115.0(5) . . ?
N6 N5 Cu2 136.3(5) . . ?
C16 N6 N5 106.2(6) . . ?
C16 N6 Cu1 128.3(5) . 13_666 ?
N5 N6 Cu1 125.4(5) . 13_666 ?
C17 N7 C21 117.9(7) . . ?
C17 N7 Cu1 128.6(6) . . ?
C21 N7 Cu1 113.5(5) . . ?
C22 N8 N9 107.2(6) . . ?
C22 N8 Cu1 115.9(5) . . ?
N9 N8 Cu1 136.8(5) . . ?
C24 N9 N8 107.9(7) . . ?
C24 N9 Cu2 126.0(6) . 13_666 ?
N8 N9 Cu2 125.9(5) . 13_666 ?
N1 C1 C2 122.1(8) . . ?
N1 C1 H1A 119.0 . . ?
C2 C1 H1A 119.0 . . ?
C3 C2 C1 118.4(8) . . ?
C3 C2 H2A 120.8 . . ?
C1 C2 H2A 120.8 . . ?
C2 C3 C4 119.4(9) . . ?
C2 C3 H3A 120.3 . . ?
C4 C3 H3A 120.3 . . ?
C5 C4 C3 118.7(9) . . ?
C5 C4 H4A 120.7 . . ?
C3 C4 H4A 120.7 . . ?
N1 C5 C4 122.5(7) . . ?
N1 C5 C6 115.3(7) . . ?
C4 C5 C6 122.1(7) . . ?
N2 C6 C7 108.1(6) . . ?
N2 C6 C5 118.4(6) . . ?
C7 C6 C5 133.5(7) . . ?

loop_
_geom_bond_atom_site_label_1
_geom_bond_atom_site_label_2
_geom_bond_distance
_geom_bond_site_symmetry_2
_geom_bond_publ_flag
W1 O8 1.683(5) . ?
W1 O5 1.873(6) . ?
W1 O6 1.894(6) 2_655 ?
W1 O4 1.903(6) . ?
W1 O6 1.918(5) . ?
W1 O2 2.377(8) . ?
W1 O1 2.413(7) 16_655 ?
W2 O3 1.728(6) . ?
W2 O4 1.889(5) . ?
W2 O7 1.891(6) . ?
W2 O7 1.891(6) 17 ?
W2 O5 1.927(5) 17 ?
W2 O2 2.370(9) . ?
W2 O2 2.393(9) 17 ?
Cu1 N8 1.973(6) . ?
Cu1 N6 1.978(6) 13_666 ?
Cu1 N2 1.995(6) . ?
Cu1 N7 2.078(6) . ?
Cu1 N1 2.355(6) . ?
Cu2 N9 1.944(6) 13_666 ?
Cu2 N5 1.964(6) . ?
Cu2 N3 2.012(6) . ?
Cu2 N4 2.024(6) . ?
Cu2 O1W 2.231(5) . ?
Si1 O1 1.601(14) . ?
Si1 O1 1.601(14) 16_655 ?
Si1 O2 1.625(9) 18_545 ?
Si1 O2 1.625(9) 3_665 ?
Si1 O2 1.625(9) 2_655 ?
Si1 O2 1.625(9) 17 ?
Si1 O2 1.625(9) 16_655 ?
Si1 O2 1.625(9) . ?
C7 C8 1.368(7) . ?
C7 C6 1.369(7) . ?
C7 H7A 0.9300 . ?
C8 N3 1.341(9) . ?
C8 H8A 0.9300 . ?
C9 N4 1.326(10) . ?
C9 C10 1.369(12) . ?
C9 H9A 0.9300 . ?
C10 C11 1.345(13) . ?
C10 H10A 0.9300 . ?
C11 C12 1.385(12) . ?
C11 H11A 0.9300 . ?
C12 C13 1.380(11) . ?
C12 H12A 0.9300 . ?
C13 N4 1.340(9) . ?
C13 C14 1.460(10) . ?
C14 N5 1.341(9) . ?
C14 C15 1.376(10) . ?
C15 C16 1.369(11) . ?
C15 H15A 0.9300 . ?
C16 N6 1.356(9) . ?
C16 H16A 0.9300 . ?
C17 N7 1.322(10) . ?
C17 C18 1.388(12) . ?
C17 H17A 0.9300 . ?
C18 C19 1.380(12) . ?
C18 H18A 0.9300 . ?
C19 C20 1.368(11) . ?
C19 H19A 0.9300 . ?
C20 C21 1.385(11) . ?
C20 H20A 0.9300 . ?
C21 N7 1.346(9) . ?
C21 C22 1.456(10) . ?
C22 N8 1.354(9) . ?
C22 C23 1.374(10) . ?
C23 C24 1.378(11) . ?
C23 H23A 0.9300 . ?
C24 N9 1.323(9) . ?
C24 H24A 0.9300 . ?
N1 C5 1.325(9) . ?
N1 C1 1.336(9) . ?
N2 C6 1.347(9) . ?
N2 N3 1.357(7) . ?
N5 N6 1.363(8) . ?
N8 N9 1.359(8) . ?
C1 C2 1.389(12) . ?
C1 H1A 0.9300 . ?
C2 C3 1.370(13) . ?
C2 H2A 0.9300 . ?
C3 C4 1.380(12) . ?
C3 H3A 0.9300 . ?
C4 C5 1.376(11) . ?
C4 H4A 0.9300 . ?
C5 C6 1.466(10) . ?
